data_4306219
loop_
_publ_author_name
'Victor I. Ovcharenko'
'Galina V. Romanenko'
'Ksenia Yu. Maryunina'
'Artem S. Bogomyakov'
'Elena V. Gorelik'

_publ_section_title
;
Thermally Induced Magnetic Anomalies in Solvates of the
Bis(hexafluoroacetylacetonate)copper(II) Complex with Pyrazolyl-Substituted
Nitronyl Nitroxide
;
_journal_name_full 'Inorganic Chemistry'
_journal_page_first 9537
_journal_page_last 9552
_journal_paper_doi 10.1021/ic8011074
_journal_volume 47
_journal_year 2008
_chemical_formula_sum 'C26 H30 Cu F12 N4 O6.5'
_chemical_formula_weight 794.08
_chemical_name_systematic
; 
 catena-(bis(m2-4,4,5,5-Tetramethyl-2-
 (1-butylpyrazole-4-yl)-4,5-dihydro-1H-
 imidazol-3-oxide-1-oxyl)-tetrakis(1,
 1,1,5,5,5-hexafluoropentan-2,4-
 dionato)-di-copper(ii)) diethyl ester solvate
;
_space_group_IT_number 2
_symmetry_cell_setting triclinic
_symmetry_space_group_name_Hall '-P 1'
_symmetry_space_group_name_H-M 'P -1'
_atom_sites_solution_hydrogens geom
_atom_sites_solution_primary direct
_atom_sites_solution_secondary difmap
_audit_creation_method SHELXL-97
_cell_angle_alpha 104.279(5)
_cell_angle_beta 104.738(5)
_cell_angle_gamma 110.294(5)
_cell_formula_units_Z 2
_cell_length_a 11.928(4)
_cell_length_b 12.134(4)
_cell_length_c 13.797(5)
_cell_measurement_reflns_used 3070
_cell_measurement_temperature 180(2)
_cell_measurement_theta_max 23.51
_cell_measurement_theta_min 2.62
_cell_volume 1683.4(10)
_computing_cell_refinement 'Bruker SMART'
_computing_data_collection 'Bruker SMART'
_computing_data_reduction 'Bruker SAINT'
_computing_molecular_graphics 'Bruker SHELXTL'
_computing_publication_material 'Bruker SHELXTL'
_computing_structure_refinement 'SHELXL-97 (Sheldrick, 1997)'
_computing_structure_solution 'SHELXS-97 (Sheldrick, 1990)'
_diffrn_ambient_temperature 180(2)
_diffrn_measured_fraction_theta_full 0.975
_diffrn_measured_fraction_theta_max 0.975
_diffrn_measurement_device_type 'CCD area detector'
_diffrn_measurement_method 'phi and omega scans'
_diffrn_radiation_monochromator graphite
_diffrn_radiation_source 'fine-focus sealed tube'
_diffrn_radiation_type MoK\a
_diffrn_radiation_wavelength 0.71073
_diffrn_reflns_av_R_equivalents 0.0422
_diffrn_reflns_av_sigmaI/netI 0.0788
_diffrn_reflns_limit_h_max 14
_diffrn_reflns_limit_h_min -14
_diffrn_reflns_limit_k_max 15
_diffrn_reflns_limit_k_min -15
_diffrn_reflns_limit_l_max 17
_diffrn_reflns_limit_l_min -17
_diffrn_reflns_number 12929
_diffrn_reflns_theta_full 26.51
_diffrn_reflns_theta_max 26.51
_diffrn_reflns_theta_min 1.93
_exptl_absorpt_coefficient_mu 0.761
_exptl_absorpt_correction_type none
_exptl_crystal_colour black
_exptl_crystal_density_diffrn 1.567
_exptl_crystal_density_method 'not measured'
_exptl_crystal_description bulk
_exptl_crystal_F_000 806
_refine_diff_density_max 0.630
_refine_diff_density_min -0.508
_refine_diff_density_rms 0.078
_refine_ls_extinction_method none
_refine_ls_goodness_of_fit_ref 1.127
_refine_ls_hydrogen_treatment constr
_refine_ls_matrix_type full
_refine_ls_number_parameters 578
_refine_ls_number_reflns 6809
_refine_ls_number_restraints 5
_refine_ls_restrained_S_all 1.148
_refine_ls_R_factor_all 0.0977
_refine_ls_R_factor_gt 0.0660
_refine_ls_shift/su_max 0.165
_refine_ls_shift/su_mean 0.006
_refine_ls_weighting_details 'calc w=1/[\s^2^(Fo^2^)+(0.0748P)^2^+0.0000P] where P=(Fo^2^+2Fc^2^)/3'
_refine_ls_weighting_scheme calc
_refine_ls_wR_factor_gt 0.1588
_refine_ls_wR_factor_ref 0.1737
_reflns_number_gt 4596
_reflns_number_total 6807
_reflns_threshold_expression >2sigma(I)
_cod_data_source_file ic8011074_si_001_19.cif
_cod_data_source_block est180
_cod_depositor_comments
;
The following automatic conversions were performed:
'_symmetry_cell_setting' value 'Triclinic' changed to 'triclinic'
according to '/home/saulius/struct/CIF-dictionaries/cif_core.dic'
dictionary named 'cif_core.dic' version 2.4.1 from 2010-06-29.

Automatic conversion script
Id: cif_fix_enum 1527 2010-12-29 10:47:43Z saulius 
;
_cod_original_formula_sum 'C26 H30 Cu F12 N4 O6.50'
_cod_database_code 4306219

loop_
_symmetry_equiv_pos_as_xyz
'x, y, z'
'-x, -y, -z'

loop_
_atom_site_label
_atom_site_type_symbol
_atom_site_fract_x
_atom_site_fract_y
_atom_site_fract_z
_atom_site_U_iso_or_equiv
_atom_site_adp_type
_atom_site_occupancy
_atom_site_symmetry_multiplicity
_atom_site_calc_flag
_atom_site_refinement_flags
_atom_site_disorder_assembly
_atom_site_disorder_group
Cu1 Cu -1.0000 1.0000 0.5000 0.0518(2) Uani 1 2 d S . .
O1 O -0.9036(3) 1.1265(3) 0.6449(2) 0.0528(7) Uani 1 1 d . . .
C1 C -0.7491(6) 1.3063(7) 0.7913(7) 0.090(2) Uani 1 1 d . . .
F1 F -0.781(3) 1.242(2) 0.8610(16) 0.130(6) Uani 0.50 1 d P . .
F2 F -0.7981(17) 1.3897(17) 0.8080(17) 0.101(5) Uani 0.50 1 d P . .
F3 F -0.6152(10) 1.3936(12) 0.8399(12) 0.120(4) Uani 0.50 1 d P . .
F1A F -0.735(3) 1.240(3) 0.8365(17) 0.184(12) Uani 0.50 1 d P . .
F2A F -0.8130(14) 1.358(2) 0.8188(18) 0.137(10) Uani 0.50 1 d P . .
F3A F -0.6459(14) 1.367(3) 0.8119(19) 0.254(13) Uani 0.50 1 d P . .
C2 C -0.8044(4) 1.2251(5) 0.6704(5) 0.0661(14) Uani 1 1 d . . .
C3 C -0.7449(5) 1.2688(5) 0.6053(6) 0.089(2) Uani 1 1 d . . .
H3A H -0.6698 1.3472 0.6364 0.106 Uiso 1 1 calc R . .
C4 C -0.7912(6) 1.2021(5) 0.4965(6) 0.0813(19) Uani 1 1 d . . .
C5 C -0.7211(11) 1.2565(8) 0.4278(11) 0.142(5) Uani 1 1 d . . .
F4 F -0.5715(9) 1.3360(11) 0.5170(8) 0.153(4) Uani 0.50 1 d P . .
F5 F -0.7036(17) 1.1839(14) 0.3674(14) 0.119(8) Uani 0.50 1 d P . .
F6 F -0.7343(19) 1.3348(19) 0.4192(18) 0.164(8) Uani 0.50 1 d P . .
F4A F -0.6750(16) 1.1814(17) 0.3856(16) 0.107(7) Uani 0.50 1 d P . .
F5A F -0.6573(10) 1.3683(9) 0.4498(10) 0.086(3) Uani 0.50 1 d P . .
F6A F -0.8311(8) 1.2329(12) 0.3124(8) 0.126(4) Uani 0.50 1 d P . .
O2 O -0.8884(3) 1.0992(3) 0.4422(3) 0.0629(9) Uani 1 1 d . . .
Cu2 Cu -1.0000 0.5000 0.0000 0.0360(2) Uani 1 2 d S . .
O3 O -0.8440(3) 0.6106(3) -0.0250(2) 0.0500(7) Uani 1 1 d . . .
C6 C -0.6264(5) 0.7145(6) -0.0053(5) 0.0728(16) Uani 1 1 d . . .
F7 F -0.578(2) 0.668(2) -0.0676(17) 0.075(4) Uani 0.50 1 d P . .
F8 F -0.6713(18) 0.7827(16) -0.0667(15) 0.084(4) Uani 0.50 1 d P . .
F9 F -0.546(2) 0.8062(16) 0.0876(17) 0.091(6) Uani 0.50 1 d P . .
F7A F -0.550(2) 0.653(2) -0.0364(19) 0.112(7) Uani 0.50 1 d P . .
F8A F -0.6678(15) 0.7535(18) -0.0682(18) 0.127(8) Uani 0.50 1 d P . .
F9A F -0.533(2) 0.802(2) 0.0813(16) 0.118(8) Uani 0.50 1 d P . .
C7 C -0.7345(4) 0.6176(4) 0.0132(3) 0.0534(12) Uani 1 1 d . . .
C8 C -0.6975(5) 0.5491(6) 0.0716(4) 0.0686(15) Uani 1 1 d . . .
H8A H -0.6093 0.5656 0.0969 0.082 Uiso 1 1 calc R . .
C9 C -0.7820(5) 0.4591(5) 0.0943(3) 0.0559(12) Uani 1 1 d . . .
C10 C -0.7265(9) 0.3951(10) 0.1596(7) 0.094(2) Uani 1 1 d . . .
F10 F -0.7804(15) 0.2963(11) 0.1339(10) 0.095(4) Uani 0.50 1 d P . .
F11 F -0.621(2) 0.408(3) 0.1916(19) 0.178(11) Uani 0.50 1 d P . .
F12 F -0.8185(18) 0.2465(12) 0.0940(15) 0.134(6) Uani 0.50 1 d P . .
F10A F -0.7849(18) 0.372(2) 0.2331(14) 0.191(7) Uani 0.50 1 d P . .
F11A F -0.6929(12) 0.4618(9) 0.2648(6) 0.100(3) Uani 0.50 1 d P . .
F12A F -0.614(2) 0.404(3) 0.1540(19) 0.145(8) Uani 0.50 1 d P . .
O4 O -0.9004(3) 0.4255(3) 0.0702(2) 0.0477(7) Uani 1 1 d . . .
O01 O -0.8294(3) 0.9307(2) 0.5446(2) 0.0509(7) Uani 1 1 d . . .
N1 N -0.8204(3) 0.8281(3) 0.5482(3) 0.0437(8) Uani 1 1 d . . .
C01 C -0.7947(4) 0.8030(4) 0.6515(4) 0.0518(11) Uani 1 1 d . . .
C02 C -0.6823(5) 0.9217(5) 0.7413(4) 0.0784(16) Uani 1 1 d . . .
H02A H -0.7092 0.9897 0.7567 0.118 Uiso 1 1 calc R . .
H02B H -0.6094 0.9482 0.7181 0.118 Uiso 1 1 calc R . .
H02C H -0.6565 0.9032 0.8064 0.118 Uiso 1 1 calc R . .
C03 C -0.9206(5) 0.7735(5) 0.6736(4) 0.0690(14) Uani 1 1 d . . .
H03A H -0.9324 0.8509 0.6940 0.104 Uiso 1 1 calc R . .
H03B H -0.9153 0.7416 0.7325 0.104 Uiso 1 1 calc R . .
H03C H -0.9938 0.7095 0.6084 0.104 Uiso 1 1 calc R . .
C04 C -0.7665(4) 0.6853(4) 0.6176(3) 0.0490(10) Uani 1 1 d . . .
C05 C -0.6235(4) 0.7177(5) 0.6470(4) 0.0698(14) Uani 1 1 d . . .
H05A H -0.6134 0.6397 0.6235 0.105 Uiso 1 1 calc R . .
H05B H -0.5783 0.7608 0.7253 0.105 Uiso 1 1 calc R . .
H05C H -0.5870 0.7732 0.6110 0.105 Uiso 1 1 calc R . .
C06 C -0.8314(4) 0.5791(4) 0.6526(4) 0.0596(12) Uani 1 1 d . . .
H06A H -0.8081 0.5101 0.6285 0.089 Uiso 1 1 calc R . .
H06B H -0.9251 0.5479 0.6207 0.089 Uiso 1 1 calc R . .
H06C H -0.8030 0.6107 0.7314 0.089 Uiso 1 1 calc R . .
N2 N -0.8227(3) 0.6412(3) 0.4976(3) 0.0445(8) Uani 1 1 d . . .
O02 O -0.8368(3) 0.5347(3) 0.4367(2) 0.0531(7) Uani 1 1 d . . .
C07 C -0.8412(4) 0.7320(4) 0.4636(3) 0.0418(9) Uani 1 1 d . . .
C08 C -0.8740(3) 0.7253(4) 0.3538(3) 0.0386(9) Uani 1 1 d . . .
C09 C -0.9075(3) 0.6226(4) 0.2602(3) 0.0413(9) Uani 1 1 d . . .
H09A H -0.9147 0.5418 0.2594 0.050 Uiso 1 1 calc R . .
N3 N -0.9279(3) 0.6528(3) 0.1731(3) 0.0463(8) Uani 1 1 d . . .
N4 N -0.9067(3) 0.7765(3) 0.2111(3) 0.0474(8) Uani 1 1 d . . .
C041 C -0.9163(5) 0.8458(4) 0.1386(4) 0.0615(12) Uani 1 1 d . . .
H04A H -0.9529 0.9044 0.1630 0.074 Uiso 1 1 calc R . .
H04B H -0.9768 0.7849 0.0652 0.074 Uiso 1 1 calc R . .
C042 C -0.7895(5) 0.9203(4) 0.1330(4) 0.0623(13) Uani 1 1 d . . .
H04C H -0.7476 0.8641 0.1169 0.075 Uiso 1 1 calc R . .
H04D H -0.7323 0.9886 0.2041 0.075 Uiso 1 1 calc R . .
C043 C -0.8061(6) 0.9787(5) 0.0458(5) 0.0856(17) Uani 1 1 d . . .
H04E H -0.8563 0.9097 -0.0260 0.103 Uiso 1 1 calc R . .
H04F H -0.8559 1.0276 0.0579 0.103 Uiso 1 1 calc R . .
C044 C -0.6811(7) 1.0629(6) 0.0460(6) 0.107(2) Uani 1 1 d . . .
H04G H -0.6970 1.0972 -0.0107 0.160 Uiso 1 1 calc R . .
H04H H -0.6320 1.0146 0.0325 0.160 Uiso 1 1 calc R . .
H04I H -0.6317 1.1325 0.1162 0.160 Uiso 1 1 calc R . .
C010 C -0.8739(4) 0.8217(4) 0.3178(4) 0.0471(10) Uani 1 1 d . . .
H01A H -0.8540 0.9052 0.3612 0.056 Uiso 1 1 calc R . .
O1S O 0.5000 1.0000 0.5000 0.147(14) Uani 0.50 2 d SPD . .
C11S C 0.4671(18) 0.8966(11) 0.4875(14) 0.068(4) Uani 0.50 1 d PD . .
C12S C 0.469(3) 0.826(3) 0.370(2) 0.234(19) Uani 0.50 1 d PD . .
C21S C 0.517(2) 1.0994(16) 0.585(2) 0.22(2) Uani 0.50 1 d PD . .
C22S C 0.554(3) 1.241(2) 0.610(2) 0.40(4) Uani 0.50 1 d PD . .

loop_
_atom_site_aniso_label
_atom_site_aniso_U_11
_atom_site_aniso_U_22
_atom_site_aniso_U_33
_atom_site_aniso_U_23
_atom_site_aniso_U_13
_atom_site_aniso_U_12
Cu1 0.0583(5) 0.0360(4) 0.0615(5) 0.0136(4) 0.0354(4) 0.0149(3)
O1 0.0524(18) 0.0451(17) 0.060(2) 0.0115(15) 0.0245(15) 0.0234(15)
C1 0.054(4) 0.082(5) 0.094(6) -0.003(4) -0.002(4) 0.031(4)
F1 0.185(12) 0.106(10) 0.063(10) 0.018(8) 0.047(7) 0.034(8)
F2 0.123(12) 0.072(5) 0.069(7) -0.018(5) -0.004(6) 0.058(6)
F3 0.009(4) 0.110(7) 0.120(9) -0.062(6) -0.029(5) 0.005(5)
F1A 0.26(3) 0.172(16) 0.047(10) -0.013(9) 0.001(11) 0.09(2)
F2A 0.043(5) 0.176(19) 0.113(12) -0.051(12) 0.005(6) 0.052(8)
F3A 0.031(8) 0.29(2) 0.168(15) -0.130(13) -0.045(7) -0.017(9)
C2 0.046(3) 0.052(3) 0.090(4) 0.004(3) 0.024(3) 0.026(2)
C3 0.066(3) 0.042(3) 0.144(6) -0.001(3) 0.063(4) 0.015(3)
C4 0.090(4) 0.038(3) 0.152(6) 0.037(3) 0.092(4) 0.033(3)
C5 0.182(10) 0.058(4) 0.272(14) 0.073(7) 0.192(11) 0.062(6)
F4 0.091(6) 0.178(9) 0.111(7) 0.035(7) 0.060(5) -0.032(7)
F5 0.136(12) 0.073(9) 0.068(6) -0.010(6) 0.060(7) -0.034(8)
F6 0.215(19) 0.188(18) 0.27(2) 0.188(18) 0.20(2) 0.140(17)
F4A 0.112(9) 0.102(11) 0.160(16) 0.045(10) 0.106(10) 0.066(8)
F5A 0.078(6) 0.051(4) 0.120(7) 0.037(4) 0.053(6) 0.005(5)
F6A 0.080(5) 0.195(10) 0.116(7) 0.105(7) 0.049(5) 0.034(6)
O2 0.074(2) 0.0464(18) 0.090(3) 0.0315(17) 0.056(2) 0.0283(17)
Cu2 0.0373(4) 0.0422(4) 0.0293(4) 0.0123(3) 0.0105(3) 0.0202(3)
O3 0.0470(17) 0.0517(18) 0.0373(16) 0.0019(13) 0.0073(13) 0.0224(14)
C6 0.057(3) 0.090(4) 0.045(3) 0.001(3) 0.012(3) 0.024(3)
F7 0.089(10) 0.076(5) 0.095(9) 0.033(6) 0.064(8) 0.052(6)
F8 0.111(10) 0.096(7) 0.082(8) 0.049(6) 0.050(7) 0.066(8)
F9 0.062(8) 0.061(7) 0.085(10) -0.029(6) 0.018(7) 0.000(6)
F7A 0.084(9) 0.108(12) 0.142(17) 0.019(9) 0.069(11) 0.040(6)
F8A 0.061(8) 0.144(14) 0.118(11) 0.074(10) 0.011(7) -0.020(8)
F9A 0.085(12) 0.136(14) 0.056(9) 0.022(8) 0.001(8) -0.009(9)
C7 0.044(2) 0.065(3) 0.032(2) -0.006(2) 0.0069(19) 0.024(2)
C8 0.044(3) 0.109(4) 0.047(3) 0.017(3) 0.006(2) 0.043(3)
C9 0.062(3) 0.081(3) 0.030(2) 0.012(2) 0.005(2) 0.052(3)
C10 0.109(6) 0.131(7) 0.081(5) 0.046(5) 0.038(5) 0.088(6)
F10 0.105(10) 0.058(8) 0.077(8) 0.013(5) -0.025(6) 0.038(8)
F11 0.139(16) 0.227(17) 0.159(19) 0.084(14) -0.026(12) 0.121(15)
F12 0.123(12) 0.071(9) 0.171(16) 0.042(8) -0.014(9) 0.054(9)
F10A 0.247(16) 0.35(2) 0.175(15) 0.205(18) 0.130(14) 0.243(16)
F11A 0.158(9) 0.107(6) 0.035(4) 0.030(4) 0.016(5) 0.071(6)
F12A 0.154(14) 0.275(19) 0.171(17) 0.158(16) 0.102(14) 0.190(15)
O4 0.0644(19) 0.0526(17) 0.0282(15) 0.0115(12) 0.0065(13) 0.0379(15)
O01 0.0539(18) 0.0384(16) 0.0597(19) 0.0154(14) 0.0246(15) 0.0188(14)
N1 0.0436(19) 0.0377(18) 0.046(2) 0.0110(16) 0.0192(16) 0.0150(15)
C01 0.060(3) 0.045(2) 0.044(3) 0.015(2) 0.020(2) 0.016(2)
C02 0.098(4) 0.058(3) 0.045(3) 0.008(2) 0.005(3) 0.021(3)
C03 0.097(4) 0.071(3) 0.067(3) 0.034(3) 0.054(3) 0.045(3)
C04 0.051(3) 0.046(2) 0.040(2) 0.0125(19) 0.0131(19) 0.016(2)
C05 0.054(3) 0.079(4) 0.064(3) 0.023(3) 0.008(2) 0.028(3)
C06 0.074(3) 0.055(3) 0.048(3) 0.021(2) 0.022(2) 0.025(2)
N2 0.046(2) 0.0415(19) 0.048(2) 0.0163(16) 0.0209(16) 0.0200(16)
O02 0.068(2) 0.0451(17) 0.0546(19) 0.0175(14) 0.0276(15) 0.0311(15)
C07 0.036(2) 0.043(2) 0.048(2) 0.0147(19) 0.0184(18) 0.0181(18)
C08 0.033(2) 0.040(2) 0.045(2) 0.0147(18) 0.0178(17) 0.0160(17)
C09 0.041(2) 0.043(2) 0.045(2) 0.0203(19) 0.0174(18) 0.0203(18)
N3 0.050(2) 0.047(2) 0.048(2) 0.0213(17) 0.0208(16) 0.0249(17)
N4 0.047(2) 0.048(2) 0.058(2) 0.0271(18) 0.0244(17) 0.0229(17)
C041 0.075(3) 0.056(3) 0.063(3) 0.034(2) 0.024(3) 0.033(3)
C042 0.093(4) 0.046(3) 0.061(3) 0.020(2) 0.048(3) 0.030(3)
C043 0.112(5) 0.063(3) 0.083(4) 0.036(3) 0.044(4) 0.028(3)
C044 0.138(6) 0.087(4) 0.109(6) 0.053(4) 0.072(5) 0.035(4)
C010 0.044(2) 0.046(2) 0.058(3) 0.020(2) 0.027(2) 0.021(2)
O1S 0.10(2) 0.32(4) 0.044(8) 0.03(2) 0.025(10) 0.14(3)
C11S 0.047(7) 0.088(10) 0.071(10) 0.049(9) 0.025(6) 0.018(8)
C12S 0.12(2) 0.51(5) 0.12(2) 0.10(3) 0.103(18) 0.16(3)
C21S 0.051(11) 0.16(2) 0.45(6) 0.21(4) 0.04(3) 0.006(14)
C22S 0.080(17) 0.98(12) 0.049(10) 0.07(3) 0.041(12) 0.22(4)

loop_
_atom_type_symbol
_atom_type_description
_atom_type_scat_dispersion_real
_atom_type_scat_dispersion_imag
_atom_type_scat_source
C C 0.0033 0.0016 'International Tables Vol C Tables 4.2.6.8 and 6.1.1.4'
H H 0.0000 0.0000 'International Tables Vol C Tables 4.2.6.8 and 6.1.1.4'
N N 0.0061 0.0033 'International Tables Vol C Tables 4.2.6.8 and 6.1.1.4'
O O 0.0106 0.0060 'International Tables Vol C Tables 4.2.6.8 and 6.1.1.4'
F F 0.0171 0.0103 'International Tables Vol C Tables 4.2.6.8 and 6.1.1.4'
Cu Cu 0.3201 1.2651 'International Tables Vol C Tables 4.2.6.8 and 6.1.1.4'

loop_
_geom_angle_atom_site_label_1
_geom_angle_atom_site_label_2
_geom_angle_atom_site_label_3
_geom_angle
_geom_angle_site_symmetry_1
_geom_angle_site_symmetry_3
_geom_angle_publ_flag
O2 Cu1 O2 179.999(1) . 2_376 ?
O2 Cu1 O1 92.13(14) . . ?
O2 Cu1 O1 87.87(14) 2_376 . ?
O2 Cu1 O1 87.87(14) . 2_376 ?
O2 Cu1 O1 92.13(14) 2_376 2_376 ?
O1 Cu1 O1 179.998(2) . 2_376 ?
C2 O1 Cu1 124.4(3) . . ?
F3A C1 F1A 98(2) . . ?
F3A C1 F2A 117.3(17) . . ?
F1A C1 F2A 113(2) . . ?
F3A C1 F2 102.9(19) . . ?
F1A C1 F2 130.8(18) . . ?
F2A C1 F2 19(2) . . ?
F3A C1 F1 118(2) . . ?
F1A C1 F1 30(2) . . ?
F2A C1 F1 83.7(17) . . ?
F2 C1 F1 102.3(14) . . ?
F3A C1 F3 11.7(18) . . ?
F1A C1 F3 93.2(18) . . ?
F2A C1 F3 110.0(11) . . ?
F2 C1 F3 98.3(11) . . ?
F1 C1 F3 109.0(15) . . ?
F3A C1 C2 106.4(15) . . ?
F1A C1 C2 106.0(13) . . ?
F2A C1 C2 114.4(11) . . ?
F2 C1 C2 110.0(11) . . ?
F1 C1 C2 116.4(10) . . ?
F3 C1 C2 118.2(9) . . ?
F1A F1 C1 54(4) . . ?
F1A F1 F2A 96(5) . . ?
C1 F1 F2A 43.0(10) . . ?
F1 F1A C1 96(5) . . ?
F1 F1A F3A 122(5) . . ?
C1 F1A F3A 39.9(13) . . ?
C1 F2A F1 53.3(11) . . ?
C1 F3A F1A 42.2(16) . . ?
O1 C2 C3 128.7(5) . . ?
O1 C2 C1 112.4(6) . . ?
C3 C2 C1 118.8(6) . . ?
C4 C3 C2 121.6(5) . . ?
O2 C4 C3 127.9(5) . . ?
O2 C4 C5 112.9(7) . . ?
C3 C4 C5 119.2(7) . . ?
F6 C5 F5 127.6(19) . . ?
F6 C5 F5A 40.8(11) . . ?
F5 C5 F5A 117.9(11) . . ?
F6 C5 F4A 137.6(16) . . ?
F5 C5 F4A 16.6(18) . . ?
F5A C5 F4A 115.3(11) . . ?
F6 C5 C4 111.8(9) . . ?
F5 C5 C4 114.6(10) . . ?
F5A C5 C4 124.7(10) . . ?
F4A C5 C4 109.9(11) . . ?
F6 C5 F4 96.7(15) . . ?
F5 C5 F4 97.4(12) . . ?
F5A C5 F4 57.2(8) . . ?
F4A C5 F4 82.7(11) . . ?
C4 C5 F4 100.6(9) . . ?
F6 C5 F6A 62.7(17) . . ?
F5 C5 F6A 80.4(15) . . ?
F5A C5 F6A 96.1(11) . . ?
F4A C5 F6A 96.9(13) . . ?
C4 C5 F6A 108.6(7) . . ?
F4 C5 F6A 148.8(8) . . ?
F5A F4 C5 45.7(6) . . ?
F5A F6 C5 81(2) . . ?
F5A F6 F6A 137(2) . . ?
C5 F6 F6A 79.3(18) . . ?
F6 F5A C5 58.2(15) . . ?
F6 F5A F4 132(2) . . ?
C5 F5A F4 77.1(10) . . ?
F6 F6A C5 37.9(6) . . ?
C4 O2 Cu1 125.2(4) . . ?
O4 Cu2 O4 180.00(11) 2_365 . ?
O4 Cu2 O3 90.88(12) 2_365 2_365 ?
O4 Cu2 O3 89.12(12) . 2_365 ?
O4 Cu2 O3 89.12(12) 2_365 . ?
O4 Cu2 O3 90.88(12) . . ?
O3 Cu2 O3 180.00(14) 2_365 . ?
O4 Cu2 N3 94.04(11) 2_365 . ?
O4 Cu2 N3 85.96(11) . . ?
O3 Cu2 N3 89.77(11) 2_365 . ?
O3 Cu2 N3 90.23(11) . . ?
O4 Cu2 N3 85.96(11) 2_365 2_365 ?
O4 Cu2 N3 94.04(11) . 2_365 ?
O3 Cu2 N3 90.23(11) 2_365 2_365 ?
O3 Cu2 N3 89.77(11) . 2_365 ?
N3 Cu2 N3 180.00(13) . 2_365 ?
C7 O3 Cu2 123.2(3) . . ?
F8A C6 F7 90.1(13) . . ?
F8A C6 F9A 113.6(15) . . ?
F7 C6 F9A 108.3(16) . . ?
F8A C6 F9 111.6(15) . . ?
F7 C6 F9 117.5(15) . . ?
F9A C6 F9 9(2) . . ?
F8A C6 F7A 113.4(14) . . ?
F7 C6 F7A 23.6(13) . . ?
F9A C6 F7A 95.1(16) . . ?
F9 C6 F7A 103.8(15) . . ?
F8A C6 F8 10.2(16) . . ?
F7 C6 F8 98.0(10) . . ?
F9A C6 F8 104.7(14) . . ?
F9 C6 F8 102.0(13) . . ?
F7A C6 F8 120.8(11) . . ?
F8A C6 C7 111.7(9) . . ?
F7 C6 C7 115.5(12) . . ?
F9A C6 C7 115.2(12) . . ?
F9 C6 C7 109.3(12) . . ?
F7A C6 C7 106.6(11) . . ?
F8 C6 C7 113.4(8) . . ?
F7A F7 C6 94(5) . . ?
F7A F7 F8A 136(5) . . ?
C6 F7 F8A 42.4(9) . . ?
F7 F7A C6 62(4) . . ?
C6 F8A F7 47.6(10) . . ?
O3 C7 C8 127.8(5) . . ?
O3 C7 C6 116.1(5) . . ?
C8 C7 C6 116.1(4) . . ?
C9 C8 C7 123.2(4) . . ?
O4 C9 C8 128.2(4) . . ?
O4 C9 C10 115.0(5) . . ?
C8 C9 C10 116.7(5) . . ?
F10 C10 F11 102.2(19) . . ?
F10 C10 F12A 101.9(18) . . ?
F11 C10 F12A 23.9(18) . . ?
F10 C10 F11A 115.8(12) . . ?
F11 C10 F11A 81.0(15) . . ?
F12A C10 F11A 102.5(14) . . ?
F10 C10 F10A 72.2(16) . . ?
F11 C10 F10A 110.2(15) . . ?
F12A C10 F10A 133.3(11) . . ?
F11A C10 F10A 48.5(9) . . ?
F10 C10 C9 116.0(10) . . ?
F11 C10 C9 129.3(16) . . ?
F12A C10 C9 111.6(11) . . ?
F11A C10 C9 108.1(7) . . ?
F10A C10 C9 112.3(7) . . ?
F10 C10 F12 13.0(13) . . ?
F11 C10 F12 107.6(18) . . ?
F12A C10 F12 101.9(17) . . ?
F11A C10 F12 127.7(12) . . ?
F10A C10 F12 81.7(14) . . ?
C9 C10 F12 104.6(8) . . ?
F12 F10 C10 145(4) . . ?
F12 F10 F10A 137(5) . . ?
C10 F10 F10A 64.8(10) . . ?
F12 F10 F11 142(5) . . ?
C10 F10 F11 41.0(10) . . ?
F10A F10 F11 81.8(12) . . ?
F12A F11 C10 96(4) . . ?
F12A F11 F11A 142(4) . . ?
C10 F11 F11A 54.6(11) . . ?
F12A F11 F10 96(6) . . ?
C10 F11 F10 36.7(11) . . ?
F11A F11 F10 74.9(11) . . ?
F10 F12 C10 22(2) . . ?
F11A F10A C10 63.5(11) . . ?
F11A F10A F10 102.8(14) . . ?
C10 F10A F10 43.1(9) . . ?
F10A F11A C10 68.0(10) . . ?
F10A F11A F11 97.2(16) . . ?
C10 F11A F11 44.4(9) . . ?
F11 F12A C10 60(4) . . ?
C9 O4 Cu2 126.2(3) . . ?
O01 N1 C07 125.3(4) . . ?
O01 N1 C01 121.6(3) . . ?
C07 N1 C01 112.9(3) . . ?
N1 C01 C02 108.5(3) . . ?
N1 C01 C03 105.7(4) . . ?
C02 C01 C03 111.4(4) . . ?
N1 C01 C04 100.7(3) . . ?
C02 C01 C04 115.5(4) . . ?
C03 C01 C04 113.8(4) . . ?
N2 C04 C06 109.1(3) . . ?
N2 C04 C05 105.7(3) . . ?
C06 C04 C05 110.5(4) . . ?
N2 C04 C01 101.3(3) . . ?
C06 C04 C01 115.1(4) . . ?
C05 C04 C01 114.2(4) . . ?
O02 N2 C07 125.6(3) . . ?
O02 N2 C04 121.8(3) . . ?
C07 N2 C04 112.1(3) . . ?
N1 C07 N2 109.1(4) . . ?
N1 C07 C08 125.9(4) . . ?
N2 C07 C08 125.0(3) . . ?
C010 C08 C09 104.5(4) . . ?
C010 C08 C07 127.0(4) . . ?
C09 C08 C07 128.4(4) . . ?
N3 C09 C08 111.4(3) . . ?
C09 N3 N4 104.6(3) . . ?
C09 N3 Cu2 120.9(3) . . ?
N4 N3 Cu2 134.3(3) . . ?
C010 N4 N3 111.8(3) . . ?
C010 N4 C041 127.0(4) . . ?
N3 N4 C041 121.1(4) . . ?
N4 C041 C042 113.5(4) . . ?
C041 C042 C043 111.8(4) . . ?
C044 C043 C042 112.8(5) . . ?
N4 C010 C08 107.6(4) . . ?
C11S O1S C11S 180(2) 2_676 . ?
C11S O1S C21S 49.7(11) 2_676 . ?
C11S O1S C21S 130.3(11) . . ?
C11S O1S C21S 130.3(11) 2_676 2_676 ?
C11S O1S C21S 49.7(11) . 2_676 ?
C21S O1S C21S 180.0(12) . 2_676 ?
C21S C11S O1S 77.0(11) 2_676 . ?
C21S C11S C12S 30.0(17) 2_676 . ?
O1S C11S C12S 107.0(16) . . ?
C21S C11S C22S 60.0(14) 2_676 2_676 ?
O1S C11S C22S 136.9(16) . 2_676 ?
C12S C11S C22S 29.9(17) . 2_676 ?
C22S C12S C21S 119(4) 2_676 2_676 ?
C22S C12S C11S 82(3) 2_676 . ?
C21S C12S C11S 36.9(19) 2_676 . ?
C12S C21S C11S 113(3) 2_676 2_676 ?
C12S C21S O1S 166(4) 2_676 . ?
C11S C21S O1S 53.3(12) 2_676 . ?
C12S C21S C22S 30(3) 2_676 . ?
C11S C21S C22S 82.8(18) 2_676 . ?
O1S C21S C22S 136(2) . . ?
C12S C22S C21S 30.6(17) 2_676 . ?
C12S C22S C11S 67.9(19) 2_676 2_676 ?
C21S C22S C11S 37.3(11) . 2_676 ?

loop_
_geom_bond_atom_site_label_1
_geom_bond_atom_site_label_2
_geom_bond_distance
_geom_bond_site_symmetry_2
_geom_bond_publ_flag
Cu1 O2 1.938(3) . ?
Cu1 O2 1.938(3) 2_376 ?
Cu1 O1 1.941(3) . ?
Cu1 O1 1.941(3) 2_376 ?
O1 C2 1.246(5) . ?
C1 F3A 1.11(2) . ?
C1 F1A 1.16(3) . ?
C1 F2A 1.213(16) . ?
C1 F2 1.335(17) . ?
C1 F1 1.43(3) . ?
C1 F3 1.433(12) . ?
C1 C2 1.538(9) . ?
F1 F1A 0.71(3) . ?
F1 F2A 1.77(4) . ?
F1A F3A 1.71(5) . ?
C2 C3 1.375(8) . ?
C3 C4 1.371(9) . ?
C4 O2 1.248(6) . ?
C4 C5 1.538(9) . ?
C5 F6 1.044(15) . ?
C5 F5 1.170(15) . ?
C5 F5A 1.214(13) . ?
C5 F4A 1.312(15) . ?
C5 F4 1.653(16) . ?
C5 F6A 1.670(17) . ?
F4 F5A 1.426(17) . ?
F6 F5A 0.804(18) . ?
F6 F6A 1.51(2) . ?
Cu2 O4 1.939(2) 2_365 ?
Cu2 O4 1.939(2) . ?
Cu2 O3 2.051(3) 2_365 ?
Cu2 O3 2.051(3) . ?
Cu2 N3 2.354(3) . ?
Cu2 N3 2.354(3) 2_365 ?
O3 C7 1.242(5) . ?
C6 F8A 1.17(2) . ?
C6 F7 1.28(2) . ?
C6 F9A 1.29(2) . ?
C6 F9 1.315(18) . ?
C6 F7A 1.44(2) . ?
C6 F8 1.45(2) . ?
C6 C7 1.540(7) . ?
F7 F7A 0.58(3) . ?
F7 F8A 1.73(2) . ?
C7 C8 1.392(7) . ?
C8 C9 1.367(7) . ?
C9 O4 1.252(5) . ?
C9 C10 1.501(8) . ?
C10 F10 1.056(14) . ?
C10 F11 1.16(2) . ?
C10 F12A 1.33(2) . ?
C10 F11A 1.350(12) . ?
C10 F10A 1.399(14) . ?
C10 F12 1.610(13) . ?
F10 F12 0.627(13) . ?
F10 F10A 1.47(2) . ?
F10 F11 1.72(3) . ?
F11 F12A 0.54(4) . ?
F11 F11A 1.64(3) . ?
F10A F11A 1.130(19) . ?
O01 N1 1.297(4) . ?
N1 C07 1.329(5) . ?
N1 C01 1.509(5) . ?
C01 C02 1.530(6) . ?
C01 C03 1.546(6) . ?
C01 C04 1.567(6) . ?
C04 N2 1.492(5) . ?
C04 C06 1.517(6) . ?
C04 C05 1.527(6) . ?
N2 O02 1.283(4) . ?
N2 C07 1.360(5) . ?
C07 C08 1.439(6) . ?
C08 C010 1.378(6) . ?
C08 C09 1.407(5) . ?
C09 N3 1.330(5) . ?
N3 N4 1.369(5) . ?
N4 C010 1.334(5) . ?
N4 C041 1.466(5) . ?
C041 C042 1.502(6) . ?
C042 C043 1.545(7) . ?
C043 C044 1.486(8) . ?
O1S C11S 1.129(11) 2_676 ?
O1S C11S 1.129(11) . ?
O1S C21S 1.372(19) . ?
O1S C21S 1.372(19) 2_676 ?
C11S C21S 1.07(3) 2_676 ?
C11S C12S 1.644(18) . ?
C11S C22S 1.76(3) 2_676 ?
C12S C22S 0.89(5) 2_676 ?
C12S C21S 0.89(3) 2_676 ?
C21S C12S 0.89(3) 2_676 ?
C21S C11S 1.07(3) 2_676 ?
C21S C22S 1.53(2) . ?
C22S C12S 0.89(5) 2_676 ?
C22S C11S 1.76(3) 2_676 ?
